data_7203151
loop_
_publ_author_name
'Bacchi, Alessia'
'Bosetti, Elsa'
'Carcelli, Mauro'
'Pelagatti, Paolo'
'Pelizzi, Giancarlo'
'Rogolino, Dominga'

_publ_section_title
;
 Triarylcarbinol derivatives barter intermolecular interactions to
 accommodate substituents and create polymorphs
;
_journal_issue 3
_journal_name_full CrystEngComm
_journal_page_first 233
_journal_paper_doi 10.1039/b513876k
_journal_volume 8
_journal_year 2006
_chemical_formula_sum 'C23 H26 N2 O'
_chemical_formula_weight 346.46
_chemical_name_systematic
;
?
;
_space_group_IT_number 205
_symmetry_cell_setting cubic
_symmetry_space_group_name_Hall '-P 2ac 2ab 3'
_symmetry_space_group_name_H-M 'P a -3'
_atom_sites_solution_hydrogens geom
_atom_sites_solution_primary direct
_atom_sites_solution_secondary difmap
_audit_creation_method SHELXL-97
_cell_angle_alpha 90.00
_cell_angle_beta 90.00
_cell_angle_gamma 90.00
_cell_formula_units_Z 32
_cell_length_a 25.390(2)
_cell_length_b 25.390(2)
_cell_length_c 25.390(2)
_cell_measurement_temperature 293(2)
_cell_volume 16368(2)
_computing_structure_refinement 'SHELXL-97 (Sheldrick, 1997)'
_diffrn_ambient_temperature 293(2)
_diffrn_measured_fraction_theta_full 1.000
_diffrn_measured_fraction_theta_max 1.000
_diffrn_measurement_device_type 'Enraf Nonius CAD4 diffractometer'
_diffrn_measurement_method '\w/2\q scan'
_diffrn_radiation_monochromator graphite
_diffrn_radiation_source 'fine-focus sealed tube'
_diffrn_radiation_type CuK\a
_diffrn_radiation_wavelength 1.54138
_diffrn_reflns_av_R_equivalents 0.0427
_diffrn_reflns_av_sigmaI/netI 0.0292
_diffrn_reflns_limit_h_max 0
_diffrn_reflns_limit_h_min -18
_diffrn_reflns_limit_k_max 18
_diffrn_reflns_limit_k_min 0
_diffrn_reflns_limit_l_max 18
_diffrn_reflns_limit_l_min 0
_diffrn_reflns_number 3211
_diffrn_reflns_theta_full 33.69
_diffrn_reflns_theta_max 33.69
_diffrn_reflns_theta_min 3.01
_diffrn_standards_decay_% 0
_diffrn_standards_interval_count 100
_diffrn_standards_number 1
_exptl_absorpt_coefficient_mu 0.535
_exptl_crystal_colour 'pale blue'
_exptl_crystal_density_diffrn 1.125
_exptl_crystal_density_method 'not measured'
_exptl_crystal_description cuboctahedra
_exptl_crystal_F_000 5952
_exptl_crystal_size_max 0.3
_exptl_crystal_size_mid 0.3
_exptl_crystal_size_min 0.3
_refine_diff_density_max 0.128
_refine_diff_density_min -0.127
_refine_diff_density_rms 0.028
_refine_ls_extinction_method none
_refine_ls_goodness_of_fit_ref 1.030
_refine_ls_hydrogen_treatment mixed
_refine_ls_matrix_type full
_refine_ls_number_parameters 283
_refine_ls_number_reflns 1077
_refine_ls_number_restraints 4
_refine_ls_restrained_S_all 1.029
_refine_ls_R_factor_all 0.0944
_refine_ls_R_factor_gt 0.0628
_refine_ls_shift/su_max 0.011
_refine_ls_shift/su_mean 0.000
_refine_ls_structure_factor_coef Fsqd
_refine_ls_weighting_details 'calc w=1/[\s^2^(Fo^2^)+(0.1625P)^2^+0.0000P] where P=(Fo^2^+2Fc^2^)/3'
_refine_ls_weighting_scheme calc
_refine_ls_wR_factor_gt 0.1851
_refine_ls_wR_factor_ref 0.2190
_reflns_number_gt 652
_reflns_number_total 1077
_reflns_threshold_expression >2sigma(I)
_cod_data_source_file b513876k.txt
_cod_data_source_block alpha-MG
_cod_original_sg_symbol_H-M Pa3
_cod_database_code 7203151

loop_
_symmetry_equiv_pos_as_xyz
'x, y, z'
'-x+1/2, -y, z+1/2'
'x+1/2, -y+1/2, -z'
'-x, y+1/2, -z+1/2'
'z, x, y'
'y, z, x'
'-z+1/2, -x, y+1/2'
'-y, z+1/2, -x+1/2'
'z+1/2, -x+1/2, -y'
'-y+1/2, -z, x+1/2'
'-z, x+1/2, -y+1/2'
'y+1/2, -z+1/2, -x'
'-x, -y, -z'
'x-1/2, y, -z-1/2'
'-x-1/2, y-1/2, z'
'x, -y-1/2, z-1/2'
'-z, -x, -y'
'-y, -z, -x'
'z-1/2, x, -y-1/2'
'y, -z-1/2, x-1/2'
'-z-1/2, x-1/2, y'
'y-1/2, z, -x-1/2'
'z, -x-1/2, y-1/2'
'-y-1/2, z-1/2, x'

loop_
_atom_site_label
_atom_site_type_symbol
_atom_site_fract_x
_atom_site_fract_y
_atom_site_fract_z
_atom_site_U_iso_or_equiv
_atom_site_adp_type
_atom_site_occupancy
_atom_site_symmetry_multiplicity
_atom_site_calc_flag
_atom_site_refinement_flags
_atom_site_disorder_assembly
_atom_site_disorder_group
O1 O 0.8042(5) 0.3255(4) 0.1037(5) 0.179(3) Uani 1 1 d D . .
H1 H 0.8242 0.3071 0.1211 0.26(12) Uiso 1 1 calc RD . .
O2 O 0.8953(4) 0.3953(4) 0.1047(4) 0.301(8) Uani 1 3 d SD . .
H2 H 0.9126 0.3843 0.1297 0.200 Uiso 0.33 1 calc PRD . .
N1 N 0.6496(7) 0.1546(7) 0.2062(9) 0.269(8) Uani 1 1 d . . .
N2 N 0.8924(7) 0.1656(6) -0.0663(7) 0.226(5) Uani 1 1 d . . .
N3 N 1.0335(14) 0.2924(12) -0.0625(10) 0.249(12) Uani 0.67 1 d P . .
C1 C 0.7692(7) 0.2919(7) 0.0732(8) 0.152(4) Uani 1 1 d D . .
C2 C 0.7394(4) 0.2548(9) 0.1123(7) 0.150(5) Uani 1 1 d G . .
C3 C 0.7180(6) 0.2712(5) 0.1600(9) 0.186(9) Uani 1 1 d G . .
H3 H 0.7239 0.3053 0.1719 0.223 Uiso 1 1 calc R . .
C4 C 0.6878(5) 0.2366(10) 0.1898(4) 0.201(8) Uani 1 1 d G . .
H4 H 0.6734 0.2476 0.2216 0.241 Uiso 1 1 calc R . .
C5 C 0.6790(5) 0.1856(8) 0.1719(9) 0.209(8) Uani 1 1 d G . .
C6 C 0.7004(8) 0.1692(6) 0.1243(10) 0.230(8) Uani 1 1 d G . .
H6 H 0.6945 0.1350 0.1124 0.276 Uiso 1 1 calc R . .
C7 C 0.7306(7) 0.2038(11) 0.0945(5) 0.198(6) Uani 1 1 d G . .
H7 H 0.7450 0.1928 0.0627 0.238 Uiso 1 1 calc R . .
C8 C 0.7315(9) 0.3287(9) 0.0415(3) 0.151(5) Uani 1 1 d G . .
C9 C 0.7504(4) 0.3775(11) 0.0253(6) 0.176(5) Uani 1 1 d G . .
H9 H 0.7846 0.3876 0.0337 0.211 Uiso 1 1 calc R . .
C10 C 0.7183(10) 0.4111(4) -0.0035(6) 0.205(7) Uani 1 1 d G . .
H10 H 0.7309 0.4437 -0.0144 0.246 Uiso 1 1 calc R . .
C11 C 0.6672(9) 0.3960(8) -0.0161(3) 0.252(10) Uani 1 1 d G . .
H11 H 0.6456 0.4185 -0.0354 0.303 Uiso 1 1 calc R . .
C12 C 0.6482(4) 0.3473(10) 0.0002(6) 0.248(9) Uani 1 1 d G . .
H12 H 0.6140 0.3372 -0.0083 0.298 Uiso 1 1 calc R . .
C13 C 0.6804(11) 0.3137(4) 0.0290(6) 0.198(7) Uani 1 1 d G . .
H13 H 0.6677 0.2811 0.0399 0.237 Uiso 1 1 calc R . .
C14 C 0.8022(8) 0.2615(4) 0.0305(8) 0.158(8) Uani 1 1 d G . .
C15 C 0.8488(10) 0.2401(7) 0.0494(5) 0.167(6) Uani 1 1 d G . .
H15 H 0.8596 0.2470 0.0838 0.200 Uiso 1 1 calc R . .
C16 C 0.8795(5) 0.2083(7) 0.0170(10) 0.177(5) Uani 1 1 d G . .
H16 H 0.9107 0.1940 0.0297 0.212 Uiso 1 1 calc R . .
C17 C 0.8634(8) 0.1981(4) -0.0343(9) 0.171(6) Uani 1 1 d G . .
C18 C 0.8167(9) 0.2195(7) -0.0532(5) 0.223(8) Uani 1 1 d G . .
H18 H 0.8060 0.2126 -0.0875 0.267 Uiso 1 1 calc R . .
C19 C 0.7861(4) 0.2512(6) -0.0208(10) 0.212(7) Uani 1 1 d G . .
H19 H 0.7549 0.2656 -0.0334 0.254 Uiso 1 1 calc R . .
C20 C 0.6299(7) 0.1054(8) 0.1822(9) 0.344(12) Uani 1 1 d . . .
H20A H 0.6158 0.0829 0.2091 0.517 Uiso 1 1 calc R . .
H20B H 0.6583 0.0877 0.1646 0.517 Uiso 1 1 calc R . .
H20C H 0.6027 0.1135 0.1571 0.517 Uiso 1 1 calc R . .
C21 C 0.6204(8) 0.1749(8) 0.2488(8) 0.342(12) Uani 1 1 d . . .
H21A H 0.6414 0.2002 0.2676 0.513 Uiso 1 1 calc R . .
H21B H 0.6108 0.1468 0.2721 0.513 Uiso 1 1 calc R . .
H21C H 0.5891 0.1917 0.2358 0.513 Uiso 1 1 calc R . .
C22 C 0.9430(9) 0.1411(7) -0.0489(7) 0.338(11) Uani 1 1 d . . .
H22A H 0.9675 0.1682 -0.0392 0.506 Uiso 1 1 calc R . .
H22B H 0.9574 0.1205 -0.0771 0.506 Uiso 1 1 calc R . .
H22C H 0.9366 0.1187 -0.0190 0.506 Uiso 1 1 calc R . .
C23 C 0.8718(7) 0.1468(5) -0.1148(7) 0.255(7) Uani 1 1 d . . .
H23A H 0.8345 0.1418 -0.1115 0.382 Uiso 1 1 calc R . .
H23B H 0.8883 0.1139 -0.1235 0.382 Uiso 1 1 calc R . .
H23C H 0.8788 0.1721 -0.1421 0.382 Uiso 1 1 calc R . .
C24 C 0.9303(5) 0.4303(5) 0.0697(5) 0.219(12) Uani 1 3 d SD . .
C25 C 0.9590(11) 0.3913(7) 0.0352(4) 0.187(5) Uani 1 1 d G . .
C26 C 0.9342(4) 0.3500(10) 0.0091(8) 0.242(9) Uani 1 1 d G . .
H26 H 0.8986 0.3436 0.0146 0.290 Uiso 1 1 calc R . .
C27 C 0.9627(10) 0.3183(5) -0.0253(6) 0.249(11) Uani 1 1 d G . .
H27 H 0.9461 0.2907 -0.0427 0.298 Uiso 1 1 calc R . .
C28 C 1.0160(9) 0.3279(7) -0.0336(5) 0.235(11) Uani 1 1 d G . .
H28 H 1.0350 0.3067 -0.0566 0.282 Uiso 0.33 1 calc PR . .
C29 C 1.0407(4) 0.3692(9) -0.0075(8) 0.240(10) Uani 1 1 d G . .
H29 H 1.0764 0.3756 -0.0130 0.288 Uiso 1 1 calc R . .
C30 C 1.0122(11) 0.4009(4) 0.0269(6) 0.214(7) Uani 1 1 d G . .
H30 H 1.0288 0.4285 0.0444 0.257 Uiso 1 1 calc R . .
C31 C 1.0853(12) 0.3000(11) -0.0748(11) 0.306(16) Uani 0.67 1 d P . .
H31A H 1.0950 0.3357 -0.0670 0.459 Uiso 0.67 1 calc PR . .
H31B H 1.0906 0.2933 -0.1116 0.459 Uiso 0.67 1 calc PR . .
H31C H 1.1067 0.2764 -0.0545 0.459 Uiso 0.67 1 calc PR . .
C32 C 1.0064(11) 0.2604(12) -0.0961(12) 0.312(18) Uani 0.67 1 d P . .
H32A H 0.9993 0.2274 -0.0790 0.469 Uiso 0.67 1 calc PR . .
H32B H 1.0271 0.2543 -0.1271 0.469 Uiso 0.67 1 calc PR . .
H32C H 0.9738 0.2770 -0.1057 0.469 Uiso 0.67 1 calc PR . .

loop_
_atom_site_aniso_label
_atom_site_aniso_U_11
_atom_site_aniso_U_22
_atom_site_aniso_U_33
_atom_site_aniso_U_23
_atom_site_aniso_U_13
_atom_site_aniso_U_12
O1 0.185(7) 0.177(6) 0.174(7) -0.023(8) -0.028(6) -0.024(8)
O2 0.301(8) 0.301(8) 0.301(8) 0.093(9) 0.093(9) -0.093(9)
N1 0.281(17) 0.191(16) 0.33(2) 0.090(16) 0.120(14) 0.006(12)
N2 0.256(16) 0.251(15) 0.170(14) -0.035(11) 0.013(12) 0.023(12)
N3 0.28(4) 0.26(3) 0.21(2) -0.036(17) 0.09(2) 0.07(3)
C1 0.149(14) 0.147(14) 0.161(15) -0.031(13) -0.016(11) -0.002(11)
C2 0.161(11) 0.113(14) 0.18(2) 0.040(14) -0.025(15) -0.039(11)
C3 0.184(13) 0.25(2) 0.126(11) -0.074(16) 0.012(10) 0.035(15)
C4 0.174(13) 0.28(2) 0.152(12) 0.054(17) 0.038(9) -0.016(13)
C5 0.219(18) 0.144(17) 0.26(3) 0.030(18) 0.032(17) -0.003(16)
C6 0.238(17) 0.184(19) 0.27(2) -0.028(17) 0.074(13) -0.033(14)
C7 0.221(16) 0.162(19) 0.212(15) -0.002(16) 0.060(10) -0.042(11)
C8 0.19(2) 0.131(15) 0.131(10) 0.006(11) 0.011(12) 0.002(12)
C9 0.199(14) 0.148(16) 0.180(14) -0.003(9) 0.023(13) 0.002(18)
C10 0.25(2) 0.163(12) 0.204(17) 0.000(12) 0.023(13) 0.025(18)
C11 0.27(3) 0.31(3) 0.184(12) -0.014(16) 0.002(17) 0.068(16)
C12 0.221(15) 0.31(3) 0.210(17) 0.032(14) -0.051(13) 0.04(2)
C13 0.142(12) 0.258(19) 0.194(15) 0.005(13) -0.035(10) -0.036(17)
C14 0.114(12) 0.139(11) 0.22(3) 0.026(15) -0.020(15) 0.004(10)
C15 0.21(2) 0.170(12) 0.116(11) -0.032(11) 0.016(16) -0.014(11)
C16 0.205(14) 0.200(15) 0.125(14) -0.009(10) 0.015(16) 0.011(13)
C17 0.21(2) 0.166(13) 0.14(2) -0.043(13) 0.068(14) -0.006(14)
C18 0.182(14) 0.273(18) 0.213(17) -0.029(15) -0.018(17) 0.041(12)
C19 0.199(14) 0.274(18) 0.161(13) -0.053(11) -0.046(14) 0.014(13)
C20 0.34(2) 0.207(17) 0.48(3) 0.11(2) 0.17(2) -0.002(16)
C21 0.37(2) 0.33(2) 0.32(2) 0.081(17) 0.196(19) 0.055(17)
C22 0.38(2) 0.35(2) 0.276(19) -0.044(15) 0.034(19) 0.18(2)
C23 0.305(18) 0.246(16) 0.213(15) -0.069(13) 0.061(15) 0.001(12)
C24 0.219(12) 0.219(12) 0.219(12) 0.075(12) 0.075(12) -0.075(12)
C25 0.21(2) 0.149(19) 0.197(14) 0.028(13) 0.026(13) -0.037(13)
C26 0.274(18) 0.164(17) 0.29(2) 0.018(14) 0.004(19) -0.09(2)
C27 0.35(4) 0.153(12) 0.24(2) -0.017(11) -0.028(18) -0.011(19)
C28 0.178(16) 0.30(3) 0.23(3) 0.09(2) 0.015(19) 0.03(2)
C29 0.29(2) 0.23(2) 0.207(17) 0.015(12) -0.047(17) -0.032(17)
C30 0.24(2) 0.196(16) 0.206(16) 0.040(14) 0.011(13) -0.050(18)
C31 0.31(3) 0.28(3) 0.32(3) -0.02(2) 0.12(3) 0.10(3)
C32 0.27(3) 0.40(4) 0.27(3) -0.16(3) 0.03(2) 0.07(3)

loop_
_atom_type_symbol
_atom_type_description
_atom_type_scat_dispersion_real
_atom_type_scat_dispersion_imag
_atom_type_scat_source
C C 0.0181 0.0091 'International Tables Vol C Tables 4.2.6.8 and 6.1.1.4'
H H 0.0000 0.0000 'International Tables Vol C Tables 4.2.6.8 and 6.1.1.4'
N N 0.0311 0.0180 'International Tables Vol C Tables 4.2.6.8 and 6.1.1.4'
O O 0.0492 0.0322 'International Tables Vol C Tables 4.2.6.8 and 6.1.1.4'

loop_
_geom_angle_atom_site_label_1
_geom_angle_atom_site_label_2
_geom_angle_atom_site_label_3
_geom_angle
_geom_angle_site_symmetry_1
_geom_angle_site_symmetry_3
_geom_angle_publ_flag
C5 N1 C21 124(2) . . ?
C5 N1 C20 114(2) . . ?
C21 N1 C20 116.7(19) . . ?
C17 N2 C23 121.3(17) . . ?
C17 N2 C22 122.4(15) . . ?
C23 N2 C22 115.6(18) . . ?
C31 N3 C32 115(3) . . ?
O1 C1 C8 107.3(16) . . ?
O1 C1 C2 108.1(16) . . ?
C8 C1 C2 113.1(15) . . ?
O1 C1 C14 109.3(13) . . ?
C8 C1 C14 105.4(16) . . ?
C2 C1 C14 113.5(12) . . ?
C3 C2 C7 120.0 . . ?
C3 C2 C1 124(2) . . ?
C7 C2 C1 116(2) . . ?
C4 C3 C2 120.0 . . ?
C3 C4 C5 120.0 . . ?
C4 C5 C6 120.0 . . ?
C4 C5 N1 114(2) . . ?
C6 C5 N1 126(2) . . ?
C7 C6 C5 120.0 . . ?
C6 C7 C2 120.0 . . ?
C9 C8 C13 120.0 . . ?
C9 C8 C1 118(2) . . ?
C13 C8 C1 122(2) . . ?
C8 C9 C10 120.0 . . ?
C11 C10 C9 120.0 . . ?
C10 C11 C12 120.0 . . ?
C11 C12 C13 120.0 . . ?
C12 C13 C8 120.0 . . ?
C15 C14 C19 120.0 . . ?
C15 C14 C1 114(2) . . ?
C19 C14 C1 126(2) . . ?
C14 C15 C16 120.0 . . ?
C15 C16 C17 120.0 . . ?
N2 C17 C18 119(2) . . ?
N2 C17 C16 121(2) . . ?
C18 C17 C16 120.0 . . ?
C19 C18 C17 120.0 . . ?
C18 C19 C14 120.0 . . ?
C25 C24 C25 114.7(9) . 11_645 ?
C25 C24 C25 114.7(9) . 12_556 ?
C25 C24 C25 114.7(9) 11_645 12_556 ?
C25 C24 O2 103.5(12) . . ?
C25 C24 O2 103.5(12) 11_645 . ?
C25 C24 O2 103.5(12) 12_556 . ?
C26 C25 C30 120.0 . . ?
C26 C25 C24 124(2) . . ?
C30 C25 C24 116(2) . . ?
C25 C26 C27 120.0 . . ?
C26 C27 C28 120.0 . . ?
C29 C28 C27 120.0 . . ?
C28 C29 C30 120.0 . . ?
C29 C30 C25 120.0 . . ?

loop_
_geom_bond_atom_site_label_1
_geom_bond_atom_site_label_2
_geom_bond_distance
_geom_bond_site_symmetry_2
_geom_bond_publ_flag
O1 C1 1.454(12) . ?
O2 C24 1.54(2) . ?
N1 C5 1.391(15) . ?
N1 C21 1.409(18) . ?
N1 C20 1.48(2) . ?
N2 C17 1.371(15) . ?
N2 C23 1.419(16) . ?
N2 C22 1.496(18) . ?
N3 C31 1.37(3) . ?
N3 C32 1.36(3) . ?
C1 C8 1.561(14) . ?
C1 C2 1.565(15) . ?
C1 C14 1.571(14) . ?
C2 C3 1.3900 . ?
C2 C7 1.3900 . ?
C3 C4 1.3900 . ?
C4 C5 1.3900 . ?
C5 C6 1.3900 . ?
C6 C7 1.3900 . ?
C8 C9 1.3900 . ?
C8 C13 1.3900 . ?
C9 C10 1.3900 . ?
C10 C11 1.3900 . ?
C11 C12 1.3900 . ?
C12 C13 1.3900 . ?
C14 C15 1.3900 . ?
C14 C19 1.3900 . ?
C15 C16 1.3900 . ?
C16 C17 1.3900 . ?
C17 C18 1.3900 . ?
C18 C19 1.3900 . ?
C24 C25 1.509(11) . ?
C24 C25 1.509(11) 11_645 ?
C24 C25 1.509(11) 12_556 ?
C25 C26 1.3900 . ?
C25 C30 1.3900 . ?
C26 C27 1.3900 . ?
C27 C28 1.3900 . ?
C28 C29 1.3900 . ?
C29 C30 1.3900 . ?

loop_
_geom_hbond_atom_site_label_D
_geom_hbond_atom_site_label_H
_geom_hbond_atom_site_label_A
_geom_hbond_distance_DH
_geom_hbond_distance_HA
_geom_hbond_distance_DA
_geom_hbond_angle_DHA
_geom_hbond_site_symmetry_A
O1 H1 O1 0.82 2.28 3.00(2) 146.9 11_645
O2 H2 O1 0.82 2.37 2.914(16) 124.8 11_645
